data_2230289
loop_
_publ_author_name
'Wang, Nuan-Sheng'
'Wang, Yong-Tao'
'Guo, Xiu-Kai'
'Li, Tian-Duo'

_publ_section_title
;
 <i>N</i>,<i>N</i>,<i>N</i>',<i>N</i>'-Tetrakis(2-hydroxy-5-methylbenzyl)ethane-1,2-diamine
 dimethylformamide disolvate
;
_journal_coeditor_code DN2686
_journal_issue 6
_journal_name_full 'Acta Crystallographica Section E'
_journal_page_first o1438
_journal_paper_doi 10.1107/S1600536811017934
_journal_volume 67
_journal_year 2011
_chemical_formula_iupac 'C34 H40 N2 O4, 2C3 H7 N O'
_chemical_formula_moiety 'C34 H40 N2 O4, 2(C3 H7 N O)'
_chemical_formula_sum 'C40 H54 N4 O6'
_chemical_formula_weight 686.87
_chemical_name_common
;
<i>N</i>,<i>N</i>,<i>N</i>',<i>N</i>'-Tetrakis(2-hydroxy-5-
methylbenzyl)ethane-1,2-diamine dimethylformamide disolvate
;
_chemical_name_systematic
;
2-{[(2-{bis[(2-hydroxy-5-methylphenyl)methyl]amino}ethyl)[(2-hydroxy-5-
methylphenyl)methyl]amino]methyl}-4-methylphenol dimethylformamide disolvate
;
_space_group_IT_number 14
_symmetry_cell_setting monoclinic
_symmetry_space_group_name_Hall '-P 2ybc'
_symmetry_space_group_name_H-M 'P 1 21/c 1'
_atom_sites_solution_hydrogens geom
_atom_sites_solution_primary direct
_atom_sites_solution_secondary difmap
_audit_creation_method SHELXL-97
_cell_angle_alpha 90.00
_cell_angle_beta 94.939(3)
_cell_angle_gamma 90.00
_cell_formula_units_Z 2
_cell_length_a 11.574(2)
_cell_length_b 6.3557(12)
_cell_length_c 26.343(5)
_cell_measurement_reflns_used 2283
_cell_measurement_temperature 298(2)
_cell_measurement_theta_max 22.363
_cell_measurement_theta_min 2.248
_cell_volume 1930.6(6)
_computing_cell_refinement 'SAINT (Bruker, 2000)'
_computing_data_collection 'SMART (Bruker, 2000)'
_computing_data_reduction 'SAINT (Bruker, 2000)'
_computing_molecular_graphics
;
ORTEPIII (Burnett & Johnson, 1996), ORTEP-3 for Windows (Farrugia,
1997) and
PLATON (Spek, 2009)
;
_computing_publication_material 'SHELXTL (Sheldrick, 2008)'
_computing_structure_refinement 'SHELXL97 (Sheldrick, 2008)'
_computing_structure_solution 'SHELXS97 (Sheldrick, 2008)'
_diffrn_ambient_temperature 298(2)
_diffrn_measured_fraction_theta_full 0.999
_diffrn_measured_fraction_theta_max 0.999
_diffrn_measurement_device_type 'Bruker SMART APEX'
_diffrn_measurement_method '\f and \w'
_diffrn_radiation_monochromator graphite
_diffrn_radiation_source 'fine-focus sealed tube'
_diffrn_radiation_type MoK\a
_diffrn_radiation_wavelength 0.71073
_diffrn_reflns_av_R_equivalents 0.0285
_diffrn_reflns_av_sigmaI/netI 0.0341
_diffrn_reflns_limit_h_max 13
_diffrn_reflns_limit_h_min -13
_diffrn_reflns_limit_k_max 7
_diffrn_reflns_limit_k_min 0
_diffrn_reflns_limit_l_max 31
_diffrn_reflns_limit_l_min 0
_diffrn_reflns_number 9607
_diffrn_reflns_theta_full 25.47
_diffrn_reflns_theta_max 25.47
_diffrn_reflns_theta_min 1.55
_exptl_absorpt_coefficient_mu 0.079
_exptl_absorpt_correction_type none
_exptl_crystal_colour colourless
_exptl_crystal_density_diffrn 1.182
_exptl_crystal_density_method 'not measured'
_exptl_crystal_description block
_exptl_crystal_F_000 740
_exptl_crystal_size_max 0.50
_exptl_crystal_size_mid 0.32
_exptl_crystal_size_min 0.27
_refine_diff_density_max 0.193
_refine_diff_density_min -0.149
_refine_ls_extinction_method none
_refine_ls_goodness_of_fit_ref 1.067
_refine_ls_hydrogen_treatment constr
_refine_ls_matrix_type full
_refine_ls_number_parameters 232
_refine_ls_number_reflns 3569
_refine_ls_number_restraints 0
_refine_ls_restrained_S_all 1.067
_refine_ls_R_factor_all 0.0781
_refine_ls_R_factor_gt 0.0575
_refine_ls_shift/su_max 0.003
_refine_ls_shift/su_mean 0.000
_refine_ls_structure_factor_coef Fsqd
_refine_ls_weighting_details 'calc w=1/[\s^2^(Fo^2^)+(0.0747P)^2^+0.2941P] where P=(Fo^2^+2Fc^2^)/3'
_refine_ls_weighting_scheme calc
_refine_ls_wR_factor_gt 0.1424
_refine_ls_wR_factor_ref 0.1542
_reflns_number_gt 2667
_reflns_number_total 3569
_reflns_threshold_expression I>2\s(I)
_cod_data_source_file dn2686.cif
_cod_data_source_block I
_cod_original_cell_volume 1930.7(6)
_cod_original_sg_symbol_H-M 'P 21/c'
_cod_database_code 2230289
_cod_database_fobs_code 2230289

loop_
_symmetry_equiv_pos_as_xyz
'x, y, z'
'-x, y+1/2, -z+1/2'
'-x, -y, -z'
'x, -y-1/2, z-1/2'

loop_
_atom_site_type_symbol
_atom_site_label
_atom_site_fract_x
_atom_site_fract_y
_atom_site_fract_z
_atom_site_U_iso_or_equiv
_atom_site_adp_type
_atom_site_calc_flag
_atom_site_refinement_flags
_atom_site_occupancy
_atom_site_symmetry_multiplicity
_atom_site_disorder_assembly
_atom_site_disorder_group
C C1 0.81761(16) 0.6724(3) 0.50272(8) 0.0459(5) Uani d . 1 1 . .
C C2 0.80450(15) 0.4662(3) 0.48545(7) 0.0399(5) Uani d . 1 1 . .
C C3 0.86027(16) 0.4078(3) 0.44304(7) 0.0472(5) Uani d . 1 1 . .
H H3 0.8508 0.2709 0.4309 0.057 Uiso calc R 1 1 . .
C C4 0.92929(17) 0.5440(4) 0.41797(8) 0.0546(6) Uani d . 1 1 . .
C C5 0.94148(18) 0.7469(4) 0.43666(9) 0.0602(6) Uani d . 1 1 . .
H H5 0.9880 0.8417 0.4209 0.072 Uiso calc R 1 1 . .
C C6 0.88609(17) 0.8110(4) 0.47813(9) 0.0567(6) Uani d . 1 1 . .
H H6 0.8948 0.9487 0.4897 0.068 Uiso calc R 1 1 . .
C C7 0.9908(2) 0.4688(5) 0.37314(10) 0.0846(9) Uani d . 1 1 . .
H H7A 1.0649 0.4111 0.3851 0.127 Uiso calc R 1 1 . .
H H7B 1.0018 0.5849 0.3508 0.127 Uiso calc R 1 1 . .
H H7C 0.9450 0.3624 0.3551 0.127 Uiso calc R 1 1 . .
C C8 0.74176(15) 0.3055(3) 0.51447(7) 0.0434(5) Uani d . 1 1 . .
H H8A 0.7213 0.1869 0.4923 0.052 Uiso calc R 1 1 . .
H H8B 0.7933 0.2546 0.5428 0.052 Uiso calc R 1 1 . .
C C9 0.59865(17) 0.2520(3) 0.57452(7) 0.0465(5) Uani d . 1 1 . .
H H9A 0.6064 0.1064 0.5642 0.056 Uiso calc R 1 1 . .
H H9B 0.5174 0.2778 0.5787 0.056 Uiso calc R 1 1 . .
C C10 0.66842(16) 0.2860(3) 0.62476(7) 0.0444(5) Uani d . 1 1 . .
C C11 0.74762(17) 0.1400(4) 0.64530(8) 0.0503(5) Uani d . 1 1 . .
H H11 0.7593 0.0176 0.6271 0.060 Uiso calc R 1 1 . .
C C12 0.81018(19) 0.1691(4) 0.69194(8) 0.0571(6) Uani d . 1 1 . .
C C13 0.7899(2) 0.3509(5) 0.71814(8) 0.0648(7) Uani d . 1 1 . .
H H13 0.8299 0.3731 0.7498 0.078 Uiso calc R 1 1 . .
C C14 0.71194(19) 0.5012(4) 0.69888(8) 0.0615(6) Uani d . 1 1 . .
H H14 0.7001 0.6229 0.7174 0.074 Uiso calc R 1 1 . .
C C15 0.65167(18) 0.4696(4) 0.65193(8) 0.0521(6) Uani d . 1 1 . .
C C16 0.8989(2) 0.0118(5) 0.71276(11) 0.0892(9) Uani d . 1 1 . .
H H16A 0.9725 0.0439 0.7004 0.134 Uiso calc R 1 1 . .
H H16B 0.8751 -0.1269 0.7019 0.134 Uiso calc R 1 1 . .
H H16C 0.9057 0.0181 0.7493 0.134 Uiso calc R 1 1 . .
C C17 0.54400(16) 0.4187(3) 0.49300(7) 0.0463(5) Uani d . 1 1 . .
H H17A 0.5051 0.2856 0.4858 0.056 Uiso calc R 1 1 . .
H H17B 0.5782 0.4636 0.4624 0.056 Uiso calc R 1 1 . .
N N1 0.63564(12) 0.3898(3) 0.53418(5) 0.0406(4) Uani d . 1 1 . .
O O1 0.76581(13) 0.7432(3) 0.54411(6) 0.0640(5) Uani d . 1 1 . .
H H1 0.7179 0.6567 0.5520 0.096 Uiso calc R 1 1 . .
O O2 0.57293(15) 0.6113(3) 0.63071(6) 0.0721(5) Uani d . 1 1 . .
H H2 0.5563 0.6957 0.6525 0.108 Uiso calc R 1 1 . .
C C18 0.4736(2) 1.0737(4) 0.69918(8) 0.0546(6) Uani d . 1 1 . .
H H18 0.5089 1.1710 0.7219 0.066 Uiso calc R 1 1 . .
C C19 0.3253(3) 0.9941(6) 0.63369(15) 0.1233(13) Uani d . 1 1 . .
H H19A 0.3785 0.8864 0.6252 0.185 Uiso calc R 1 1 . .
H H19B 0.2982 1.0695 0.6034 0.185 Uiso calc R 1 1 . .
H H19C 0.2606 0.9307 0.6484 0.185 Uiso calc R 1 1 . .
C C20 0.3383(3) 1.3486(5) 0.67385(12) 0.0963(10) Uani d . 1 1 . .
H H20A 0.3860 1.4260 0.6990 0.144 Uiso calc R 1 1 . .
H H20B 0.2604 1.3422 0.6837 0.144 Uiso calc R 1 1 . .
H H20C 0.3385 1.4176 0.6414 0.144 Uiso calc R 1 1 . .
N N2 0.38342(17) 1.1383(3) 0.67004(7) 0.0636(5) Uani d . 1 1 . .
O O3 0.51586(16) 0.8979(3) 0.69941(6) 0.0731(5) Uani d . 1 1 . .

loop_
_atom_site_aniso_label
_atom_site_aniso_U_11
_atom_site_aniso_U_22
_atom_site_aniso_U_33
_atom_site_aniso_U_12
_atom_site_aniso_U_13
_atom_site_aniso_U_23
C1 0.0384(10) 0.0481(13) 0.0502(12) 0.0064(9) -0.0022(9) -0.0022(10)
C2 0.0319(9) 0.0477(12) 0.0389(10) 0.0071(8) -0.0024(8) 0.0010(9)
C3 0.0417(11) 0.0552(13) 0.0442(11) 0.0071(9) 0.0001(9) -0.0009(10)
C4 0.0419(11) 0.0752(17) 0.0469(12) 0.0068(11) 0.0041(9) 0.0115(11)
C5 0.0422(12) 0.0656(17) 0.0723(15) -0.0005(11) 0.0026(11) 0.0213(13)
C6 0.0442(12) 0.0465(13) 0.0783(16) 0.0004(10) -0.0007(11) 0.0036(11)
C7 0.0739(17) 0.120(3) 0.0630(15) -0.0014(17) 0.0253(14) 0.0050(16)
C8 0.0400(10) 0.0458(12) 0.0440(11) 0.0088(9) 0.0025(8) -0.0009(9)
C9 0.0428(11) 0.0514(13) 0.0455(11) -0.0021(9) 0.0049(9) -0.0026(9)
C10 0.0452(11) 0.0516(13) 0.0377(10) -0.0029(9) 0.0106(8) 0.0003(9)
C11 0.0540(12) 0.0500(13) 0.0477(11) -0.0015(10) 0.0098(10) 0.0024(10)
C12 0.0546(13) 0.0705(16) 0.0458(12) -0.0007(11) 0.0019(10) 0.0075(11)
C13 0.0586(14) 0.093(2) 0.0422(12) -0.0093(13) -0.0011(11) -0.0027(13)
C14 0.0633(14) 0.0755(17) 0.0469(12) -0.0021(12) 0.0109(11) -0.0160(11)
C15 0.0515(12) 0.0600(15) 0.0458(12) 0.0057(10) 0.0107(10) -0.0030(10)
C16 0.0865(19) 0.100(2) 0.0772(18) 0.0155(17) -0.0128(16) 0.0156(16)
C17 0.0416(10) 0.0563(13) 0.0402(10) 0.0066(9) -0.0011(8) -0.0110(9)
N1 0.0364(8) 0.0495(10) 0.0361(8) 0.0050(7) 0.0033(7) -0.0033(7)
O1 0.0680(11) 0.0568(11) 0.0690(10) -0.0011(8) 0.0163(8) -0.0191(8)
O2 0.0804(12) 0.0741(13) 0.0611(10) 0.0264(9) 0.0021(9) -0.0153(9)
C18 0.0682(14) 0.0544(15) 0.0419(11) 0.0012(12) 0.0088(11) -0.0042(10)
C19 0.123(3) 0.123(3) 0.114(3) -0.020(2) -0.048(2) -0.016(2)
C20 0.096(2) 0.089(2) 0.103(2) 0.0314(18) 0.0033(18) 0.0172(18)
N2 0.0689(12) 0.0650(14) 0.0549(11) -0.0008(10) -0.0066(10) 0.0031(10)
O3 0.0999(13) 0.0595(11) 0.0612(10) 0.0219(10) 0.0149(9) -0.0026(8)

loop_
_atom_type_symbol
_atom_type_description
_atom_type_scat_dispersion_real
_atom_type_scat_dispersion_imag
_atom_type_scat_source
C C 0.0033 0.0016 'International Tables Vol C Tables 4.2.6.8 and 6.1.1.4'
H H 0.0000 0.0000 'International Tables Vol C Tables 4.2.6.8 and 6.1.1.4'
N N 0.0061 0.0033 'International Tables Vol C Tables 4.2.6.8 and 6.1.1.4'
O O 0.0106 0.0060 'International Tables Vol C Tables 4.2.6.8 and 6.1.1.4'

loop_
_geom_angle_atom_site_label_1
_geom_angle_atom_site_label_2
_geom_angle_atom_site_label_3
_geom_angle_site_symmetry_1
_geom_angle_site_symmetry_3
_geom_angle
_geom_angle_publ_flag
O1 C1 C6 . . 118.2(2) ?
O1 C1 C2 . . 121.92(18) ?
C6 C1 C2 . . 119.9(2) ?
C3 C2 C1 . . 118.04(19) ?
C3 C2 C8 . . 120.45(18) ?
C1 C2 C8 . . 121.25(17) ?
C4 C3 C2 . . 123.0(2) ?
C4 C3 H3 . . 118.5 ?
C2 C3 H3 . . 118.5 ?
C5 C4 C3 . . 117.3(2) ?
C5 C4 C7 . . 122.3(2) ?
C3 C4 C7 . . 120.4(2) ?
C6 C5 C4 . . 121.3(2) ?
C6 C5 H5 . . 119.4 ?
C4 C5 H5 . . 119.4 ?
C5 C6 C1 . . 120.6(2) ?
C5 C6 H6 . . 119.7 ?
C1 C6 H6 . . 119.7 ?
C4 C7 H7A . . 109.5 ?
C4 C7 H7B . . 109.5 ?
H7A C7 H7B . . 109.5 ?
C4 C7 H7C . . 109.5 ?
H7A C7 H7C . . 109.5 ?
H7B C7 H7C . . 109.5 ?
N1 C8 C2 . . 112.72(16) ?
N1 C8 H8A . . 109.0 ?
C2 C8 H8A . . 109.0 ?
N1 C8 H8B . . 109.0 ?
C2 C8 H8B . . 109.0 ?
H8A C8 H8B . . 107.8 ?
N1 C9 C10 . . 112.49(16) ?
N1 C9 H9A . . 109.1 ?
C10 C9 H9A . . 109.1 ?
N1 C9 H9B . . 109.1 ?
C10 C9 H9B . . 109.1 ?
H9A C9 H9B . . 107.8 ?
C11 C10 C15 . . 118.63(19) ?
C11 C10 C9 . . 122.36(19) ?
C15 C10 C9 . . 119.00(18) ?
C10 C11 C12 . . 122.5(2) ?
C10 C11 H11 . . 118.8 ?
C12 C11 H11 . . 118.8 ?
C13 C12 C11 . . 117.3(2) ?
C13 C12 C16 . . 121.1(2) ?
C11 C12 C16 . . 121.6(2) ?
C12 C13 C14 . . 122.1(2) ?
C12 C13 H13 . . 119.0 ?
C14 C13 H13 . . 119.0 ?
C13 C14 C15 . . 119.5(2) ?
C13 C14 H14 . . 120.3 ?
C15 C14 H14 . . 120.3 ?
O2 C15 C14 . . 122.6(2) ?
O2 C15 C10 . . 117.40(18) ?
C14 C15 C10 . . 120.0(2) ?
C12 C16 H16A . . 109.5 ?
C12 C16 H16B . . 109.5 ?
H16A C16 H16B . . 109.5 ?
C12 C16 H16C . . 109.5 ?
H16A C16 H16C . . 109.5 ?
H16B C16 H16C . . 109.5 ?
N1 C17 C17 . 3_666 111.36(19) ?
N1 C17 H17A . . 109.4 ?
C17 C17 H17A 3_666 . 109.4 ?
N1 C17 H17B . . 109.4 ?
C17 C17 H17B 3_666 . 109.4 ?
H17A C17 H17B . . 108.0 ?
C17 N1 C9 . . 111.94(15) ?
C17 N1 C8 . . 110.94(14) ?
C9 N1 C8 . . 109.95(15) ?
C1 O1 H1 . . 109.5 ?
C15 O2 H2 . . 109.5 ?
O3 C18 N2 . . 126.2(2) ?
O3 C18 H18 . . 116.9 ?
N2 C18 H18 . . 116.9 ?
N2 C19 H19A . . 109.5 ?
N2 C19 H19B . . 109.5 ?
H19A C19 H19B . . 109.5 ?
N2 C19 H19C . . 109.5 ?
H19A C19 H19C . . 109.5 ?
H19B C19 H19C . . 109.5 ?
N2 C20 H20A . . 109.5 ?
N2 C20 H20B . . 109.5 ?
H20A C20 H20B . . 109.5 ?
N2 C20 H20C . . 109.5 ?
H20A C20 H20C . . 109.5 ?
H20B C20 H20C . . 109.5 ?
C18 N2 C20 . . 121.7(2) ?
C18 N2 C19 . . 119.4(3) ?
C20 N2 C19 . . 118.8(3) ?

loop_
_geom_bond_atom_site_label_1
_geom_bond_atom_site_label_2
_geom_bond_site_symmetry_2
_geom_bond_distance
_geom_bond_publ_flag
C1 O1 . 1.365(2) ?
C1 C6 . 1.383(3) ?
C1 C2 . 1.391(3) ?
C2 C3 . 1.388(3) ?
C2 C8 . 1.500(3) ?
C3 C4 . 1.384(3) ?
C3 H3 . 0.9300 ?
C4 C5 . 1.383(3) ?
C4 C7 . 1.508(3) ?
C5 C6 . 1.375(3) ?
C5 H5 . 0.9300 ?
C6 H6 . 0.9300 ?
C7 H7A . 0.9600 ?
C7 H7B . 0.9600 ?
C7 H7C . 0.9600 ?
C8 N1 . 1.475(2) ?
C8 H8A . 0.9700 ?
C8 H8B . 0.9700 ?
C9 N1 . 1.469(2) ?
C9 C10 . 1.506(3) ?
C9 H9A . 0.9700 ?
C9 H9B . 0.9700 ?
C10 C11 . 1.381(3) ?
C10 C15 . 1.391(3) ?
C11 C12 . 1.384(3) ?
C11 H11 . 0.9300 ?
C12 C13 . 1.376(4) ?
C12 C16 . 1.502(4) ?
C13 C14 . 1.380(3) ?
C13 H13 . 0.9300 ?
C14 C15 . 1.381(3) ?
C14 H14 . 0.9300 ?
C15 O2 . 1.366(3) ?
C16 H16A . 0.9600 ?
C16 H16B . 0.9600 ?
C16 H16C . 0.9600 ?
C17 N1 . 1.462(2) ?
C17 C17 3_666 1.518(4) ?
C17 H17A . 0.9700 ?
C17 H17B . 0.9700 ?
O1 H1 . 0.8200 ?
O2 H2 . 0.8200 ?
C18 O3 . 1.219(3) ?
C18 N2 . 1.307(3) ?
C18 H18 . 0.9300 ?
C19 N2 . 1.449(4) ?
C19 H19A . 0.9600 ?
C19 H19B . 0.9600 ?
C19 H19C . 0.9600 ?
C20 N2 . 1.442(3) ?
C20 H20A . 0.9600 ?
C20 H20B . 0.9600 ?
C20 H20C . 0.9600 ?

loop_
_geom_hbond_atom_site_label_D
_geom_hbond_atom_site_label_H
_geom_hbond_atom_site_label_A
_geom_hbond_site_symmetry_A
_geom_hbond_distance_DH
_geom_hbond_distance_HA
_geom_hbond_distance_DA
_geom_hbond_angle_DHA
O1 H1 N1 . 0.82 1.98 2.705(2) 147
O2 H2 O3 . 0.82 1.87 2.690(2) 177
C18 H18 O3 2_656 0.93 2.56 3.368(3) 145

loop_
_geom_torsion_atom_site_label_1
_geom_torsion_atom_site_label_2
_geom_torsion_atom_site_label_3
_geom_torsion_atom_site_label_4
_geom_torsion_site_symmetry_1
_geom_torsion_site_symmetry_2
_geom_torsion_site_symmetry_3
_geom_torsion_site_symmetry_4
_geom_torsion
_geom_torsion_publ_flag
O1 C1 C2 C3 . . . . 179.97(17) ?
C6 C1 C2 C3 . . . . -0.9(3) ?
O1 C1 C2 C8 . . . . -5.9(3) ?
C6 C1 C2 C8 . . . . 173.23(18) ?
C1 C2 C3 C4 . . . . 1.1(3) ?
C8 C2 C3 C4 . . . . -173.15(18) ?
C2 C3 C4 C5 . . . . -0.2(3) ?
C2 C3 C4 C7 . . . . 177.9(2) ?
C3 C4 C5 C6 . . . . -0.7(3) ?
C7 C4 C5 C6 . . . . -178.9(2) ?
C4 C5 C6 C1 . . . . 0.9(3) ?
O1 C1 C6 C5 . . . . 179.13(19) ?
C2 C1 C6 C5 . . . . 0.0(3) ?
C3 C2 C8 N1 . . . . -144.07(17) ?
C1 C2 C8 N1 . . . . 41.9(2) ?
N1 C9 C10 C11 . . . . -109.0(2) ?
N1 C9 C10 C15 . . . . 71.9(2) ?
C15 C10 C11 C12 . . . . 0.4(3) ?
C9 C10 C11 C12 . . . . -178.70(19) ?
C10 C11 C12 C13 . . . . 0.7(3) ?
C10 C11 C12 C16 . . . . -177.9(2) ?
C11 C12 C13 C14 . . . . -1.0(3) ?
C16 C12 C13 C14 . . . . 177.5(2) ?
C12 C13 C14 C15 . . . . 0.2(4) ?
C13 C14 C15 O2 . . . . 179.7(2) ?
C13 C14 C15 C10 . . . . 0.9(3) ?
C11 C10 C15 O2 . . . . 179.93(18) ?
C9 C10 C15 O2 . . . . -0.9(3) ?
C11 C10 C15 C14 . . . . -1.2(3) ?
C9 C10 C15 C14 . . . . 177.91(19) ?
C17 C17 N1 C9 3_666 . . . 80.0(3) ?
C17 C17 N1 C8 3_666 . . . -156.7(2) ?
C10 C9 N1 C17 . . . . -157.41(16) ?
C10 C9 N1 C8 . . . . 78.8(2) ?
C2 C8 N1 C17 . . . . 73.2(2) ?
C2 C8 N1 C9 . . . . -162.47(15) ?
O3 C18 N2 C20 . . . . 178.2(2) ?
O3 C18 N2 C19 . . . . -0.4(4) ?
